data_2215318
loop_
_publ_author_name
'Arkenbout, Anne H.'
'Meetsma, Auke'
'Palstra, Thom T. M.'

_publ_section_title
;
 Bis(2-phenylethylammonium) tetraaquadichloridonickel(II) dichloride
 dihydrate
;
_journal_coden_ASTM ACSEBH
_journal_coeditor_code ZL2059
_journal_issue 9
_journal_name_full
;
 Acta Crystallographica, Section E: Structure Reports Online
;
_journal_page_first m2421
_journal_page_last m2421
_journal_paper_doi 10.1107/S160053680704130X
_journal_volume 63
_journal_year 2007
_chemical_formula_iupac '(C8 H12 N1)2 [Ni Cl2 (H2 O)4] Cl2, 2H2 O'
_chemical_formula_moiety '2(C8 H12 N), Cl2 H8 Ni O4, 2(H2 O), 2(Cl)'
_chemical_formula_sum 'C16 H36 Cl4 N2 Ni O6'
_chemical_formula_weight 552.98
_chemical_name_systematic
;
Bis(2-phenylethylammonium) tetraaquadichloridonickel(II) dichloride dihydrate
;
_space_group_IT_number 14
_symmetry_cell_setting monoclinic
_symmetry_space_group_name_Hall '-P 2ybc'
_symmetry_space_group_name_H-M 'P 1 21/c 1'
_atom_sites_solution_hydrogens geom
_atom_sites_solution_primary heavy
_atom_sites_solution_secondary direct
_cell_angle_alpha 90
_cell_angle_beta 90.760(2)
_cell_angle_gamma 90
_cell_formula_units_Z 4
_cell_length_a 7.6977(10)
_cell_length_b 29.540(4)
_cell_length_c 10.7808(15)
_cell_measurement_reflns_used 3790
_cell_measurement_temperature 100.0(10)
_cell_measurement_theta_max 28.28
_cell_measurement_theta_min 2.76
_cell_volume 2451.2(6)
_computing_cell_refinement 'SAINT-Plus (Bruker, 2006)'
_computing_data_collection 'SMART (Bruker, 2006)'
_computing_data_reduction 'SAINT-Plus (Bruker, 2006)'
_computing_molecular_graphics
;
DIAMOND (Brandenburg, 2006) and PLATON (Spek, 2003)
;
_computing_publication_material 'PLATON (Spek, 2003)'
_computing_structure_refinement 'SHELXL97 (Sheldrick, 1997)'
_computing_structure_solution
;
DIRDIF99 (Beurskens <i>et al.</i>,  1999)
;
_diffrn_ambient_temperature 100.0(10)
_diffrn_detector_area_resol_mean 66.06
_diffrn_measured_fraction_theta_full 0.992
_diffrn_measured_fraction_theta_max 0.991
_diffrn_measurement_device_type
;
Bruker SMART APEX CCD area-detector
;
_diffrn_measurement_method '\f and \w'
_diffrn_radiation_monochromator 'parallel mounted graphite'
_diffrn_radiation_source 'fine focus sealed Siemens Mo tube '
_diffrn_radiation_type MoK\a
_diffrn_radiation_wavelength 0.71073
_diffrn_reflns_av_R_equivalents 0.0712
_diffrn_reflns_av_sigmaI/netI 0.0950
_diffrn_reflns_limit_h_max 9
_diffrn_reflns_limit_h_min -9
_diffrn_reflns_limit_k_max 36
_diffrn_reflns_limit_k_min -36
_diffrn_reflns_limit_l_max 12
_diffrn_reflns_limit_l_min -13
_diffrn_reflns_number 17481
_diffrn_reflns_reduction_process
;
 Intensity data were corrected for Lorentz and polarization
  effects, decay and absorption and reduced to F~o~^2^
  using SAINT-Plus & SADABS (Bruker, 2006).
;
_diffrn_reflns_theta_full 25.00
_diffrn_reflns_theta_max 25.68
_diffrn_reflns_theta_min 2.65
_diffrn_standards_decay_% 0
_diffrn_standards_number 0
_exptl_absorpt_coefficient_mu 1.260
_exptl_absorpt_correction_T_max 0.9508
_exptl_absorpt_correction_T_min 0.6253
_exptl_absorpt_correction_type multi-scan
_exptl_absorpt_process_details '(SADABS; Bruker, 2006)'
_exptl_crystal_colour green
_exptl_crystal_density_diffrn 1.498
_exptl_crystal_density_method 'not measured'
_exptl_crystal_description platelet
_exptl_crystal_F_000 1160
_exptl_crystal_size_max 0.36
_exptl_crystal_size_mid 0.15
_exptl_crystal_size_min 0.04
_refine_diff_density_max 0.486
_refine_diff_density_min -0.367
_refine_ls_extinction_method none
_refine_ls_goodness_of_fit_ref 0.957
_refine_ls_hydrogen_treatment mixed
_refine_ls_matrix_type full
_refine_ls_number_parameters 300
_refine_ls_number_reflns 4617
_refine_ls_number_restraints 12
_refine_ls_restrained_S_all 0.956
_refine_ls_R_factor_all 0.0891
_refine_ls_R_factor_gt 0.0415
_refine_ls_shift/su_max 0.000
_refine_ls_shift/su_mean 0.000
_refine_ls_structure_factor_coef Fsqd
_refine_ls_weighting_details 'calc w=1/[\s^2^(Fo^2^)]'
_refine_ls_weighting_scheme calc
_refine_ls_wR_factor_gt 0.0847
_refine_ls_wR_factor_ref 0.1001
_reflns_number_gt 2752
_reflns_number_total 4617
_reflns_threshold_expression I>2\s(I)
_cod_data_source_file zl2059.cif
_cod_data_source_block I
_cod_original_sg_symbol_H-M 'P 21/c'
_cod_database_code 2215318
_cod_database_fobs_code 2215318

loop_
_symmetry_equiv_pos_site_id
_symmetry_equiv_pos_as_xyz
1 x,y,z
2 -x,1/2+y,1/2-z
3 -x,-y,-z
4 x,1/2-y,1/2+z

loop_
_atom_site_aniso_label
_atom_site_aniso_U_11
_atom_site_aniso_U_22
_atom_site_aniso_U_33
_atom_site_aniso_U_12
_atom_site_aniso_U_13
_atom_site_aniso_U_23
N2 0.0120(14) 0.0184(19) 0.0124(19) -0.0021(12) 0.0006(12) 0.0001(14)
C21 0.0134(16) 0.014(2) 0.019(2) 0.0008(14) 0.0032(16) -0.0017(17)
C22 0.0158(17) 0.019(2) 0.016(2) -0.0001(15) 0.0022(16) -0.0003(17)
C23 0.0117(16) 0.016(2) 0.011(2) -0.0003(14) 0.0047(15) -0.0018(17)
C24 0.0138(17) 0.020(2) 0.011(2) 0.0001(15) 0.0003(15) 0.0007(18)
C25 0.0146(17) 0.019(2) 0.019(2) -0.0056(15) 0.0019(16) -0.0027(18)
C26 0.0169(18) 0.018(2) 0.016(2) 0.0015(15) 0.0031(16) 0.0034(18)
C27 0.0133(17) 0.023(2) 0.008(2) 0.0002(15) -0.0003(15) 0.0033(17)
C28 0.0122(16) 0.019(2) 0.012(2) -0.0019(15) 0.0043(16) -0.0037(17)
N3 0.0160(15) 0.0155(18) 0.015(2) -0.0020(12) 0.0018(13) -0.0008(13)
C31 0.0148(16) 0.015(2) 0.015(2) 0.0044(15) -0.0024(15) -0.0025(17)
C32 0.0190(18) 0.017(2) 0.019(2) 0.0013(15) -0.0014(16) -0.0002(17)
C33 0.0114(16) 0.020(2) 0.012(2) -0.0020(14) -0.0047(15) -0.0036(17)
C34 0.0125(17) 0.019(2) 0.013(2) -0.0011(14) -0.0034(15) 0.0018(17)
C35 0.0106(16) 0.021(2) 0.015(2) -0.0018(14) 0.0008(15) -0.0034(18)
C36 0.0151(17) 0.018(2) 0.021(2) 0.0028(15) -0.0044(16) -0.0026(18)
C37 0.0114(17) 0.021(2) 0.015(2) -0.0038(14) -0.0049(15) 0.0037(18)
C38 0.0117(16) 0.020(2) 0.008(2) 0.0020(14) -0.0008(15) -0.0024(17)
Ni1 0.0095(2) 0.0126(2) 0.0098(3) -0.0001(2) 0.0005(2) 0.0010(2)
Cl11 0.0146(4) 0.0134(5) 0.0155(6) 0.0001(3) -0.0002(4) 0.0009(4)
Cl12 0.0142(4) 0.0132(5) 0.0136(5) -0.0006(3) -0.0001(4) 0.0009(4)
O11 0.0407(15) 0.0185(17) 0.0113(18) -0.0108(14) 0.0076(13) -0.0010(14)
O12 0.0131(12) 0.0171(16) 0.0191(18) -0.0021(10) -0.0003(11) 0.0022(13)
O13 0.0137(12) 0.0177(16) 0.0214(18) 0.0014(11) 0.0005(11) 0.0081(13)
O14 0.0345(14) 0.0130(16) 0.0128(18) -0.0047(13) 0.0066(12) 0.0001(14)
O6 0.0166(13) 0.0197(15) 0.0102(16) 0.0001(11) -0.0008(11) -0.0002(13)
O7 0.0130(12) 0.0231(16) 0.0181(18) -0.0001(11) 0.0032(11) 0.0012(14)
Cl4 0.0131(4) 0.0162(5) 0.0144(5) -0.0013(3) 0.0011(4) 0.0001(4)
Cl5 0.0143(4) 0.0160(5) 0.0150(6) -0.0005(3) 0.0008(4) 0.0004(4)

loop_
_atom_site_type_symbol
_atom_site_label
_atom_site_fract_x
_atom_site_fract_y
_atom_site_fract_z
_atom_site_U_iso_or_equiv
_atom_site_thermal_displace_type
_atom_site_occupancy
Ni Ni1 0.75797(5) 0.00017(2) 0.25209(4) 0.01060(10) Uani 1.000
Cl Cl11 0.73394(10) 0.08087(3) 0.25394(8) 0.0145(3) Uani 1.000
Cl Cl12 0.78520(10) -0.08070(3) 0.25237(8) 0.0137(3) Uani 1.000
O O11 0.7986(3) 0.00252(9) 0.0639(3) 0.0234(10) Uani 1.000
O O12 1.0194(3) 0.00810(8) 0.2918(3) 0.0164(9) Uani 1.000
O O13 0.4969(3) -0.00747(8) 0.2107(3) 0.0176(9) Uani 1.000
O O14 0.7171(3) -0.00256(9) 0.4403(2) 0.0200(9) Uani 1.000
H H11 0.788(5) -0.0197(10) 0.016(3) 0.0352 Uiso 1.000
H H11' 0.828(5) 0.0248(9) 0.022(3) 0.0352 Uiso 1.000
H H12 1.069(4) -0.0170(7) 0.298(4) 0.0247 Uiso 1.000
H H12' 1.075(4) 0.0239(11) 0.242(3) 0.0247 Uiso 1.000
H H13 0.441(4) 0.0152(8) 0.186(4) 0.0263 Uiso 1.000
H H13' 0.446(4) -0.0198(12) 0.269(3) 0.0263 Uiso 1.000
H H14 0.678(5) -0.0252(9) 0.477(3) 0.0301 Uiso 1.000
H H14' 0.711(5) 0.0200(9) 0.487(3) 0.0301 Uiso 1.000
N N2 0.0460(3) 0.09932(10) 0.4585(3) 0.0143(10) Uani 1.000
C C21 0.0035(4) 0.14876(12) 0.4579(3) 0.0154(11) Uani 1.000
C C22 0.0760(4) 0.17128(12) 0.3429(3) 0.0169(11) Uani 1.000
C C23 0.0250(4) 0.22067(12) 0.3331(3) 0.0129(11) Uani 1.000
C C24 0.0765(4) 0.25214(12) 0.4228(3) 0.0149(11) Uani 1.000
C C25 0.0319(4) 0.29747(12) 0.4107(4) 0.0175(11) Uani 1.000
C C26 -0.0663(4) 0.31217(12) 0.3092(3) 0.0169(11) Uani 1.000
C C27 -0.1209(4) 0.28086(12) 0.2206(3) 0.0148(11) Uani 1.000
C C28 -0.0751(4) 0.23574(12) 0.2326(3) 0.0144(11) Uani 1.000
H H20 -0.01472 0.08523 0.39662 0.0214 Uiso 1.000
H H20' 0.01669 0.08712 0.53282 0.0214 Uiso 1.000
H H20" 0.16185 0.09556 0.44631 0.0214 Uiso 1.000
H H21 0.05358 0.16323 0.53307 0.0183 Uiso 1.000
H H21' -0.12417 0.15281 0.45933 0.0183 Uiso 1.000
H H22 0.20429 0.16891 0.34504 0.0202 Uiso 1.000
H H22' 0.03305 0.15500 0.26834 0.0202 Uiso 1.000
H H24 0.14288 0.24245 0.49283 0.0180 Uiso 1.000
H H25 0.06852 0.31859 0.47217 0.0211 Uiso 1.000
H H26 -0.09571 0.34325 0.30042 0.0202 Uiso 1.000
H H27 -0.18983 0.29046 0.15178 0.0175 Uiso 1.000
H H28 -0.11246 0.21468 0.17118 0.0171 Uiso 1.000
N N3 0.5437(3) 0.09956(10) -0.0599(3) 0.0155(10) Uani 1.000
C C31 0.5003(4) 0.14887(12) -0.0633(3) 0.0150(11) Uani 1.000
C C32 0.5800(4) 0.17265(12) 0.0481(3) 0.0184(11) Uani 1.000
C C33 0.5255(4) 0.22157(12) 0.0587(3) 0.0145(11) Uani 1.000
C C34 0.4268(4) 0.23574(12) 0.1585(3) 0.0149(11) Uani 1.000
C C35 0.3802(4) 0.28090(12) 0.1721(3) 0.0155(11) Uani 1.000
C C36 0.4301(4) 0.31266(13) 0.0857(3) 0.0181(11) Uani 1.000
C C37 0.5282(4) 0.29877(12) -0.0163(3) 0.0158(11) Uani 1.000
C C38 0.5753(4) 0.25395(12) -0.0296(3) 0.0132(11) Uani 1.000
H H30 0.66040 0.09592 -0.06816 0.0231 Uiso 1.000
H H30' 0.48728 0.08513 -0.12316 0.0231 Uiso 1.000
H H30" 0.50999 0.08761 0.01377 0.0231 Uiso 1.000
H H31 0.37259 0.15280 -0.06313 0.0183 Uiso 1.000
H H31' 0.54515 0.16247 -0.14048 0.0183 Uiso 1.000
H H32 0.54601 0.15640 0.12429 0.0223 Uiso 1.000
H H32' 0.70816 0.17119 0.04240 0.0223 Uiso 1.000
H H34 0.39058 0.21422 0.21838 0.0176 Uiso 1.000
H H35 0.31361 0.28998 0.24133 0.0184 Uiso 1.000
H H36 0.39830 0.34353 0.09510 0.0219 Uiso 1.000
H H37 0.56252 0.32035 -0.07660 0.0188 Uiso 1.000
H H38 0.64177 0.24491 -0.09895 0.0158 Uiso 1.000
Cl Cl4 0.72994(10) 0.07568(3) 0.64530(8) 0.0146(3) Uani 1.000
Cl Cl5 0.24825(10) 0.07499(3) 0.13985(8) 0.0151(3) Uani 1.000
O O6 0.4138(3) 0.08084(9) 0.4482(2) 0.0155(8) Uani 1.000
H H6 0.489(3) 0.0848(13) 0.505(2) 0.0233 Uiso 1.000
H H6' 0.468(4) 0.0815(12) 0.3807(19) 0.0233 Uiso 1.000
O O7 0.9133(3) 0.08230(9) 0.9544(3) 0.0180(9) Uani 1.000
H H7 0.977(4) 0.0833(13) 0.892(2) 0.0271 Uiso 1.000
H H7' 0.986(4) 0.0897(13) 1.009(3) 0.0271 Uiso 1.000

loop_
_atom_type_symbol
_atom_type_description
_atom_type_scat_dispersion_real
_atom_type_scat_dispersion_imag
_atom_type_scat_source
O O 0.0106 0.0060 'International Tables Vol C Tables 4.2.6.8 and 6.1.1.4'
Ni Ni 0.3393 1.1124 'International Tables Vol C Tables 4.2.6.8 and 6.1.1.4'
N N 0.0061 0.0033 'International Tables Vol C Tables 4.2.6.8 and 6.1.1.4'
Cl Cl 0.1484 0.1585 'International Tables Vol C Tables 4.2.6.8 and 6.1.1.4'
H H 0.0000 0.0000 'International Tables Vol C Tables 4.2.6.8 and 6.1.1.4'
C C 0.0033 0.0016 'International Tables Vol C Tables 4.2.6.8 and 6.1.1.4'

loop_
_geom_angle_atom_site_label_1
_geom_angle_atom_site_label_2
_geom_angle_atom_site_label_3
_geom_angle
_geom_angle_publ_flag
Cl12 Ni1 O12 91.59(7) no
Cl12 Ni1 O13 88.64(7) no
Cl12 Ni1 O14 88.52(8) no
O11 Ni1 O12 92.30(11) no
O11 Ni1 O13 87.18(11) no
O11 Ni1 O14 179.68(11) no
O12 Ni1 O13 179.44(12) no
O12 Ni1 O14 87.79(11) no
O13 Ni1 O14 92.73(11) no
Cl11 Ni1 Cl12 179.21(3) no
Cl11 Ni1 O11 89.28(8) no
Cl11 Ni1 O12 87.73(7) no
Cl11 Ni1 O13 92.04(7) no
Cl11 Ni1 O14 91.03(8) no
Cl12 Ni1 O11 91.17(8) no
Ni1 O11 H11' 128(2) no
H11 O11 H11' 108(3) no
Ni1 O11 H11 125(2) no
H12 O12 H12' 108(3) no
Ni1 O12 H12 111(2) no
Ni1 O12 H12' 116(2) no
H13 O13 H13' 110(3) no
Ni1 O13 H13' 111(2) no
Ni1 O13 H13 118(2) no
Ni1 O14 H14 124(2) no
Ni1 O14 H14' 125(2) no
H14 O14 H14' 109(3) no
H6 O6 H6' 106(2) no
H7 O7 H7' 99(3) no
C21 N2 H20' 109.00 no
C21 N2 H20" 109.00 no
H20 N2 H20" 109.00 no
H20' N2 H20" 110.00 no
C21 N2 H20 109.00 no
H20 N2 H20' 109.00 no
C31 N3 H30" 109.00 no
H30 N3 H30' 109.00 no
H30' N3 H30" 109.00 no
C31 N3 H30 109.00 no
H30 N3 H30" 109.00 no
C31 N3 H30' 110.00 no
N2 C21 C22 110.4(3) no
C21 C22 C23 112.4(3) no
C24 C23 C28 118.4(3) no
C22 C23 C28 120.1(3) no
C22 C23 C24 121.5(3) no
C23 C24 C25 120.7(3) no
C24 C25 C26 120.4(3) no
C25 C26 C27 119.3(3) no
C26 C27 C28 120.1(3) no
C23 C28 C27 121.2(3) no
H21 C21 H21' 108.00 no
C22 C21 H21' 110.00 no
N2 C21 H21 110.00 no
C22 C21 H21 110.00 no
N2 C21 H21' 110.00 no
C23 C22 H22 109.00 no
C21 C22 H22' 109.00 no
C23 C22 H22' 109.00 no
C21 C22 H22 109.00 no
H22 C22 H22' 108.00 no
C25 C24 H24 120.00 no
C23 C24 H24 120.00 no
C26 C25 H25 120.00 no
C24 C25 H25 120.00 no
C25 C26 H26 120.00 no
C27 C26 H26 120.00 no
C28 C27 H27 120.00 no
C26 C27 H27 120.00 no
C27 C28 H28 119.00 no
C23 C28 H28 119.00 no
N3 C31 C32 110.2(3) no
C31 C32 C33 113.2(3) no
C32 C33 C34 120.2(3) no
C34 C33 C38 118.4(3) no
C32 C33 C38 121.4(3) no
C33 C34 C35 121.0(3) no
C34 C35 C36 120.5(3) no
C35 C36 C37 119.2(3) no
C36 C37 C38 120.4(3) no
C33 C38 C37 120.5(3) no
C32 C31 H31 110.00 no
C32 C31 H31' 110.00 no
N3 C31 H31 110.00 no
N3 C31 H31' 110.00 no
H31 C31 H31' 108.00 no
H32 C32 H32' 108.00 no
C31 C32 H32' 109.00 no
C31 C32 H32 109.00 no
C33 C32 H32 109.00 no
C33 C32 H32' 109.00 no
C33 C34 H34 120.00 no
C35 C34 H34 119.00 no
C34 C35 H35 120.00 no
C36 C35 H35 120.00 no
C37 C36 H36 120.00 no
C35 C36 H36 120.00 no
C36 C37 H37 120.00 no
C38 C37 H37 120.00 no
C37 C38 H38 120.00 no
C33 C38 H38 120.00 no

loop_
_geom_bond_atom_site_label_1
_geom_bond_atom_site_label_2
_geom_bond_distance
_geom_bond_publ_flag
Ni1 O13 2.065(2) no
Ni1 O14 2.059(2) no
Ni1 Cl12 2.3981(11) no
Ni1 O11 2.058(3) no
Ni1 Cl11 2.3912(11) no
Ni1 O12 2.065(2) no
O11 H11 0.84(3) no
O11 H11' 0.83(3) no
O12 H12 0.84(2) no
O12 H12' 0.83(3) no
O13 H13 0.84(3) no
O13 H13' 0.83(3) no
O14 H14' 0.84(3) no
O14 H14 0.84(3) no
O6 H6 0.85(2) no
O6 H6' 0.84(2) no
O7 H7' 0.84(3) no
O7 H7 0.84(3) no
N2 C21 1.497(5) no
N2 H20" 0.9100 no
N2 H20 0.9100 no
N2 H20' 0.9100 no
N3 C31 1.495(5) no
N3 H30 0.9100 no
N3 H30' 0.9100 no
N3 H30" 0.9100 no
C21 C22 1.520(5) no
C22 C23 1.514(5) no
C23 C28 1.394(5) no
C23 C24 1.395(5) no
C24 C25 1.388(5) no
C25 C26 1.391(5) no
C26 C27 1.391(5) no
C27 C28 1.384(5) no
C21 H21 0.9900 no
C21 H21' 0.9900 no
C22 H22' 0.9900 no
C22 H22 0.9900 no
C24 H24 0.9500 no
C25 H25 0.9500 no
C26 H26 0.9500 no
C27 H27 0.9500 no
C28 H28 0.9500 no
C31 C32 1.514(5) no
C32 C33 1.510(5) no
C33 C38 1.406(5) no
C33 C34 1.390(5) no
C34 C35 1.390(5) no
C35 C36 1.380(5) no
C36 C37 1.404(5) no
C37 C38 1.381(5) no
C31 H31 0.9900 no
C31 H31' 0.9900 no
C32 H32 0.9900 no
C32 H32' 0.9900 no
C34 H34 0.9500 no
C35 H35 0.9500 no
C36 H36 0.9500 no
C37 H37 0.9500 no
C38 H38 0.9500 no

loop_
_geom_contact_atom_site_label_1
_geom_contact_atom_site_label_2
_geom_contact_distance
_geom_contact_site_symmetry_2
_geom_contact_publ_flag
Ni1 H30' 3.4300 3_655 no
Ni1 H7 3.57(3) 3_756 no
Ni1 H20 3.4300 1_655 no
Ni1 H6' 3.57(3) . no
Cl4 N2 3.255(3) 1_655 no
Cl4 O14 3.198(3) . no
Cl4 O13 3.097(3) 3_656 no
Cl4 O6 3.213(2) . no
Cl4 C21 3.645(3) 1_655 no
Cl5 N3 3.235(3) . no
Cl5 O13 3.185(3) . no
Cl5 O11 3.190(3) 3_655 no
Cl5 O12 3.125(3) 1_455 no
Cl11 C21 3.611(3) 1_655 no
Cl11 O14 3.183(3) . no
Cl11 O6 3.255(2) . no
Cl11 N2 3.285(3) 1_655 no
Cl11 O13 3.215(3) . no
Cl11 O11 3.135(3) . no
Cl11 O12 3.097(3) . no
Cl12 O13 3.127(3) . no
Cl12 O14 3.120(3) . no
Cl12 C31 3.595(3) 3_655 no
Cl12 N2 3.406(3) 3_656 no
Cl12 O12 3.208(3) . no
Cl12 N3 3.300(3) 3_655 no
Cl12 O11 3.192(3) . no
Cl12 O7 3.240(3) 3_756 no
Cl4 H20' 2.5500 1_655 no
Cl4 H14' 2.37(3) . no
Cl4 H6 2.39(2) . no
Cl4 H13' 2.33(3) 3_656 no
Cl5 H13 2.36(3) . no
Cl5 H12' 2.30(3) 1_455 no
Cl5 H6' 3.09(2) . no
Cl5 H30" 2.4700 . no
Cl5 H11 2.36(3) 3_655 no
Cl11 H20 2.4600 1_655 no
Cl11 H14' 3.10(3) . no
Cl11 H13 3.06(3) . no
Cl11 H6' 2.48(3) . no
Cl11 H30" 3.1000 . no
Cl11 H32 3.0000 . no
Cl11 H12' 3.12(3) . no
Cl11 H11' 3.09(3) . no
Cl12 H12 2.92(3) . no
Cl12 H14 3.05(3) . no
Cl12 H20' 2.7600 3_656 no
Cl12 H11 3.12(3) . no
Cl12 H7 2.42(3) 3_756 no
Cl12 H36 3.1300 2_645 no
Cl12 H30' 2.5100 3_655 no
O6 O14 2.800(4) 3_656 no
O6 Cl4 3.213(2) . no
O6 Cl11 3.255(2) . no
O6 N2 2.887(3) . no
O11 O13 2.843(4) . no
O11 O7 2.785(4) 1_554 no
O11 O12 2.974(4) . no
O11 Cl12 3.192(3) . no
O11 Cl5 3.190(3) 3_655 no
O11 Cl11 3.135(3) . no
O12 N2 3.244(4) 1_655 no
O12 O14 2.859(3) . no
O12 Cl4 3.205(3) 3_756 no
O12 Cl5 3.125(3) 1_655 no
O12 O11 2.974(4) . no
O12 Cl11 3.097(3) . no
O12 Cl12 3.208(3) . no
O13 N3 3.182(4) 3_655 no
O13 O14 2.985(4) . no
O13 Cl5 3.185(3) . no
O13 Cl12 3.127(3) . no
O13 Cl4 3.097(3) 3_656 no
O13 Cl11 3.215(3) . no
O13 O11 2.843(4) . no
O14 Cl4 3.198(3) . no
O14 O6 2.800(4) 3_656 no
O14 Cl12 3.120(3) . no
O14 O13 2.985(4) . no
O14 Cl11 3.183(3) . no
O14 O12 2.859(3) . no
O6 H14 1.97(3) 3_656 no
O6 H20" 1.9900 . no
O6 H36 2.7400 4_555 no
O11 H12' 2.92(3) . no
O12 H20 2.5600 1_655 no
O13 H30' 2.4800 3_655 no
O14 H13' 2.82(3) . no
N2 Cl12 3.406(3) 3_656 no
N2 O6 2.887(3) . no
N2 O12 3.244(4) 1_455 no
N2 Cl11 3.285(3) 1_455 no
N2 Cl4 3.255(3) 1_455 no
N3 Cl12 3.300(3) 3_655 no
N3 O13 3.182(4) 3_655 no
N3 Cl5 3.235(3) . no
N3 O7 2.893(3) 1_554 no
C21 Cl11 3.611(3) 1_455 no
C21 Cl4 3.645(3) 1_455 no
C24 C28 3.571(5) 4_555 no
C28 C24 3.571(5) 4_554 no
C31 Cl12 3.595(3) 3_655 no
C34 C38 3.550(5) 4_555 no
C38 C34 3.550(5) 4_554 no
C21 H24 2.9900 . no
C22 H34 3.0600 . no
C23 H34 3.0900 . no
C24 H35 2.9200 . no
C24 H21 2.8900 . no
C25 H32' 3.0300 4_455 no
C25 H31 3.0200 4_555 no
C25 H28 3.0500 4_555 no
C25 H35 2.8600 . no
C26 H38 2.9900 4_455 no
C26 H35 3.0900 . no
C27 H21 2.9500 4_554 no
C27 H38 2.7900 4_455 no
C28 H38 2.9100 4_455 no
C31 H38 3.0600 . no
C32 H28 2.9700 1_655 no
C33 H28 3.0300 1_655 no
C34 H24 2.8800 4_554 no
C35 H24 2.7300 4_554 no
C35 H31' 2.9000 4_555 no
C36 H21 3.0300 4_554 no
C36 H27 3.0700 1_655 no
C36 H24 2.9100 4_554 no
C37 H27 2.8200 1_655 no
C37 H21' 3.0500 4_654 no
C37 H22 3.0400 4_554 no
C37 H34 3.0600 4_554 no
C38 H31' 2.9600 . no
C38 H27 2.8600 1_655 no
H6 Cl4 2.39(2) . no
H6 H36 2.4400 4_555 no
H6 H14 2.19(5) 3_656 no
H6 H14' 2.58(5) . no
H6' H20" 2.5000 . no
H6' H14 2.54(4) 3_656 no
H6' Cl11 2.48(3) . no
H6' Ni1 3.57(3) . no
H6' Cl5 3.09(2) . no
H11 Cl5 2.36(3) 3_655 no
H11' H7 2.51(5) 1_554 no
H11' O7 1.97(3) 1_554 no
H11' H7' 2.28(5) 1_554 no
H12 Cl4 2.40(3) 3_756 no
H12' Cl5 2.30(3) 1_655 no
H12' H20 2.5600 1_655 no
H13 Cl5 2.36(3) . no
H13' Cl4 2.33(3) 3_656 no
H13' H30' 2.5500 3_655 no
H14 H6 2.19(5) 3_656 no
H14 O6 1.97(3) 3_656 no
H14 H6' 2.54(4) 3_656 no
H14 H20" 2.5500 3_656 no
H14' Cl4 2.37(3) . no
H14' H6 2.58(5) . no
H20 Cl11 2.4600 1_455 no
H20 Ni1 3.4300 1_455 no
H20 H22' 2.5100 . no
H20 H12' 2.5600 1_455 no
H20 O12 2.5600 1_455 no
H20' Cl4 2.5500 1_455 no
H20' Cl12 2.7600 3_656 no
H20" O6 1.9900 . no
H20" H6' 2.5000 . no
H20" H22 2.4500 . no
H20" H14 2.5500 3_656 no
H21 H24 2.4800 . no
H21 C27 2.9500 4_555 no
H21 C36 3.0300 4_555 no
H21 C24 2.8900 . no
H21' C37 3.0500 4_455 no
H21' H37 2.5600 4_455 no
H22 H20" 2.4500 . no
H22 H34 2.4000 . no
H22 C37 3.0400 4_555 no
H22' H20 2.5100 . no
H22' H28 2.3300 . no
H24 C34 2.8800 4_555 no
H24 C35 2.7300 4_555 no
H24 C36 2.9100 4_555 no
H24 H21 2.4800 . no
H24 C21 2.9900 . no
H25 H31 2.5200 4_555 no
H26 H7 2.4500 4_454 no
H26 O7 2.7600 4_454 no
H27 C38 2.8600 1_455 no
H27 C37 2.8200 1_455 no
H27 C36 3.0700 1_455 no
H28 C32 2.9700 1_455 no
H28 H32' 2.3300 1_455 no
H28 H22' 2.3300 . no
H28 C25 3.0500 4_554 no
H28 C33 3.0300 1_455 no
H30 O7 2.0000 1_554 no
H30 H7 2.5100 1_554 no
H30 H32' 2.5500 . no
H30' Ni1 3.4300 3_655 no
H30' H13' 2.5500 3_655 no
H30' Cl12 2.5100 3_655 no
H30' O13 2.4800 3_655 no
H30' Cl4 3.1500 1_554 no
H30" H32 2.3700 . no
H30" Cl11 3.1000 . no
H30" Cl5 2.4700 . no
H31 H25 2.5200 4_554 no
H31 C25 3.0200 4_554 no
H31' C35 2.9000 4_554 no
H31' C38 2.9600 . no
H31' H38 2.5800 . no
H31' H35 2.5900 4_554 no
H32 H30" 2.3700 . no
H32 H34 2.3300 . no
H32 Cl11 3.0000 . no
H32' C25 3.0300 4_654 no
H32' H28 2.3300 1_655 no
H32' H30 2.5500 . no
H34 C37 3.0600 4_555 no
H34 H32 2.3300 . no
H34 H22 2.4000 . no
H34 C22 3.0600 . no
H34 C23 3.0900 . no
H35 C26 3.0900 . no
H35 H31' 2.5900 4_555 no
H35 C24 2.9200 . no
H35 C25 2.8600 . no
H36 O6 2.7400 4_554 no
H36 Cl12 3.1300 2_655 no
H36 H6 2.4400 4_554 no
H37 H21' 2.5600 4_654 no
H38 C28 2.9100 4_654 no
H38 C27 2.7900 4_654 no
H38 C31 3.0600 . no
H38 H31' 2.5800 . no
H38 C26 2.9900 4_654 no

loop_
_geom_hbond_atom_site_label_D
_geom_hbond_atom_site_label_H
_geom_hbond_atom_site_label_A
_geom_hbond_site_symmetry_A
_geom_hbond_distance_DH
_geom_hbond_distance_HA
_geom_hbond_distance_DA
_geom_hbond_angle_DHA
_geom_hbond_publ_flag
O6 H6 Cl4 . 0.85(2) 2.39(2) 3.213(2) 164(3) yes
O6 H6' Cl11 . 0.84(2) 2.48(3) 3.255(2) 154(2) yes
O11 H11 Cl5 3_655 0.84(3) 2.36(3) 3.190(3) 172(3) yes
O11 H11' O7 1_554 0.83(3) 1.97(3) 2.785(4) 169(3) yes
O12 H12 Cl4 3_756 0.84(2) 2.40(3) 3.205(3) 163(3) yes
O12 H12' Cl5 1_655 0.83(3) 2.30(3) 3.125(3) 168(3) yes
O13 H13 Cl5 . 0.84(3) 2.36(3) 3.185(3) 171(3) yes
O13 H13' Cl4 3_656 0.83(3) 2.33(3) 3.097(3) 153(3) yes
O14 H14 O6 3_656 0.84(3) 1.97(3) 2.800(4) 176(3) yes
O14 H14' Cl4 . 0.84(3) 2.37(3) 3.198(3) 169(3) yes
N2 H20 Cl11 1_455 0.9100 2.4600 3.285(3) 151.00 yes
N2 H20 O12 1_455 0.9100 2.5600 3.244(4) 133.00 yes
N2 H20' Cl4 1_455 0.9100 2.5500 3.255(3) 134.00 yes
N2 H20' Cl12 3_656 0.9100 2.7600 3.406(3) 129.00 yes
N2 H20" O6 . 0.9100 1.9900 2.887(3) 170.00 yes
N3 H30 O7 1_554 0.9100 2.0000 2.893(3) 166.00 yes
N3 H30' Cl12 3_655 0.9100 2.5100 3.300(3) 146.00 yes
N3 H30' O13 3_655 0.9100 2.4800 3.182(4) 134.00 yes
N3 H30" Cl5 . 0.9100 2.4700 3.235(3) 141.00 yes

loop_
_geom_torsion_atom_site_label_1
_geom_torsion_atom_site_label_2
_geom_torsion_atom_site_label_3
_geom_torsion_atom_site_label_4
_geom_torsion
_geom_torsion_publ_flag
N2 C21 C22 C23 175.8(2) no
C21 C22 C23 C24 62.1(4) no
C21 C22 C23 C28 -118.2(3) no
C22 C23 C24 C25 178.5(3) no
C28 C23 C24 C25 -1.3(5) no
C22 C23 C28 C27 -178.9(3) no
C24 C23 C28 C27 0.8(5) no
C23 C24 C25 C26 0.5(5) no
C24 C25 C26 C27 0.7(5) no
C25 C26 C27 C28 -1.1(5) no
C26 C27 C28 C23 0.4(5) no
N3 C31 C32 C33 -173.6(2) no
C31 C32 C33 C34 115.0(3) no
C31 C32 C33 C38 -66.3(4) no
C32 C33 C34 C35 177.9(3) no
C38 C33 C34 C35 -0.9(5) no
C32 C33 C38 C37 -178.2(3) no
C34 C33 C38 C37 0.6(5) no
C33 C34 C35 C36 0.6(5) no
C34 C35 C36 C37 0.2(5) no
C35 C36 C37 C38 -0.5(5) no
C36 C37 C38 C33 0.1(5) no
